data_4123521
loop_
_publ_author_name
'Kramer, S\/oren'
'Fu, Gregory C.'

_publ_section_title
;
 Use of a New Spirophosphine To Achieve Catalytic Enantioselective [4 + 1]
 Annulations of Amines with Allenes To Generate Dihydropyrroles
;
_journal_name_full 'Journal of the American Chemical Society'
_journal_page_first 150317085953008
_journal_paper_doi 10.1021/jacs.5b01944
_journal_year 2015
_chemical_absolute_configuration rmad
_chemical_formula_moiety 'C27 H28 P, 0.5(C4 H8 O), B F4'
_chemical_formula_sum 'C29 H32 B F4 O0.5 P'
_chemical_formula_weight 506.32
_chemical_name_systematic
;
 ?
;
_space_group_crystal_system monoclinic
_space_group_IT_number 4
_space_group_name_Hall 'P 2yb'
_space_group_name_H-M_alt 'P 1 21 1'
_symmetry_space_group_name_Hall 'P 2yb'
_symmetry_space_group_name_H-M 'P 1 21 1'
_atom_sites_solution_hydrogens mixed
_atom_sites_solution_primary direct
_audit_creation_date 2014-08-14
_audit_creation_method
;
Olex2 1.2
(compiled 2014.07.22 svn.r2960 for OlexSys, GUI svn.r4862)
;
_cell_angle_alpha 90
_cell_angle_beta 104.213(7)
_cell_angle_gamma 90
_cell_formula_units_Z 4
_cell_length_a 9.4149(17)
_cell_length_b 16.705(3)
_cell_length_c 16.720(3)
_cell_measurement_reflns_used 9945
_cell_measurement_temperature 100(2)
_cell_measurement_theta_max 32.02
_cell_measurement_theta_min 2.44
_cell_volume 2549.2(8)
_computing_cell_refinement 'SAINT v8.34A (Bruker, 2013)'
_computing_data_reduction 'SAINT v8.34A (Bruker, 2013)'
_computing_molecular_graphics 'Olex2 (Dolomanov et al., 2009)'
_computing_publication_material 'Olex2 (Dolomanov et al., 2009)'
_computing_structure_refinement 'XL (Sheldrick, 2008)'
_computing_structure_solution 'XS (Sheldrick, 2008)'
_diffrn_ambient_temperature 100
_diffrn_measured_fraction_theta_full 0.999
_diffrn_measured_fraction_theta_max 0.961
_diffrn_measurement_device_type 'Bruker DUO'
_diffrn_measurement_method '\f and \w scans'
_diffrn_radiation_type MoK\a
_diffrn_radiation_wavelength 0.71073
_diffrn_reflns_av_R_equivalents 0.1032
_diffrn_reflns_av_unetI/netI 0.1397
_diffrn_reflns_Laue_measured_fraction_full 0.999
_diffrn_reflns_Laue_measured_fraction_max 0.961
_diffrn_reflns_limit_h_max 15
_diffrn_reflns_limit_h_min -15
_diffrn_reflns_limit_k_max 27
_diffrn_reflns_limit_k_min -27
_diffrn_reflns_limit_l_max 28
_diffrn_reflns_limit_l_min -27
_diffrn_reflns_number 147003
_diffrn_reflns_point_group_measured_fraction_full 0.999
_diffrn_reflns_point_group_measured_fraction_max 0.937
_diffrn_reflns_theta_full 26.000
_diffrn_reflns_theta_max 37.152
_diffrn_reflns_theta_min 2.438
_diffrn_standards_number 0
_exptl_absorpt_coefficient_mu 0.156
_exptl_absorpt_correction_T_max 1.0000
_exptl_absorpt_correction_T_min 0.9475
_exptl_absorpt_correction_type multi-scan
_exptl_absorpt_process_details
;
'SADABS-2014/2 (Bruker,2014) was used for absorption correction. wR2(int) 
was 0.0981 before and 0.0717 after correction. The Ratio of minimum to 
maximum transmission is 0.9475. The \l/2 correction factor is 0.00150.'
;
_exptl_crystal_colour colourless
_exptl_crystal_colour_primary colourless
_exptl_crystal_density_diffrn 1.319
_exptl_crystal_description block
_exptl_crystal_F_000 1064
_exptl_crystal_size_max 0.28
_exptl_crystal_size_mid 0.11
_exptl_crystal_size_min 0.1
_refine_diff_density_max 0.547
_refine_diff_density_min -0.398
_refine_diff_density_rms 0.087
_refine_ls_abs_structure_details
;
 Flack x determined using 5561 quotients [(I+)-(I-)]/[(I+)+(I-)]
 (Parsons, Flack and Wagner, Acta Cryst. B69 (2013) 249-259).
;
_refine_ls_abs_structure_Flack 0.03(2)
_refine_ls_extinction_method none
_refine_ls_goodness_of_fit_ref 1.035
_refine_ls_hydrogen_treatment mixed
_refine_ls_matrix_type full
_refine_ls_number_parameters 662
_refine_ls_number_reflns 24551
_refine_ls_number_restraints 7
_refine_ls_restrained_S_all 1.035
_refine_ls_R_factor_all 0.1525
_refine_ls_R_factor_gt 0.0716
_refine_ls_shift/su_max 0.000
_refine_ls_shift/su_mean 0.000
_refine_ls_structure_factor_coef Fsqd
_refine_ls_weighting_details 'w=1/[\s^2^(Fo^2^)+(0.0450P)^2^+0.8920P] where P=(Fo^2^+2Fc^2^)/3'
_refine_ls_weighting_scheme calc
_refine_ls_wR_factor_gt 0.1119
_refine_ls_wR_factor_ref 0.1303
_reflns_Friedel_coverage 0.901
_reflns_Friedel_fraction_full 1.000
_reflns_Friedel_fraction_max 0.912
_reflns_number_gt 15272
_reflns_number_total 24551
_reflns_threshold_expression 'I > 2\s(I)'
_cod_data_source_file ja5b01944_si_002.cif
_cod_data_source_block crystal01
_cod_original_cell_volume 2549.3(8)
_cod_original_formula_sum 'C29 H32 B F4 O0.50 P'
_cod_database_code 4123521
_shelxl_version_number 2014-3
_shelx_space_group_comment
;
The symmetry employed for this shelxl refinement is uniquely defined
by the following loop, which should always be used as a source of
symmetry information in preference to the above space-group names.
They are only intended as comments.
;
_shelx_estimated_absorpt_t_max 0.985
_shelx_estimated_absorpt_t_min 0.958
_olex2_refinement_description
;
1. Fixed Uiso
 At 1.2 times of:
  All C(H) groups, All C(H,H) groups, All C(H,H,H,H) groups
 At 1.5 times of:
  All C(H,H,H) groups
2. Uiso/Uaniso restraints and constraints
O1 \\sim O1A: within 1.7A with sigma of 0.04 and sigma for terminal atoms of
0.08
3. Others
 Sof(H55C)=Sof(H55D)=Sof(H58C)=Sof(H58D)=Sof(O1A)=1-FVAR(1)
 Sof(H55A)=Sof(H55B)=Sof(H58A)=Sof(H58B)=Sof(O1)=FVAR(1)
4.a Ternary CH refined with riding coordinates:
 C28(H28), C46(H46), C1(H1A), C19(H19)
4.b Secondary CH2 refined with riding coordinates:
 C36(H36A,H36B), C37(H37A,H37B), C38(H38A,H38B), C39(H39A,H39B), C9(H9A,H9B),
 C10(H10A,H10B), C11(H11A,H11B), C12(H12A,H12B), C55(H55A,H55B), C55(H55C,H55D),
  C56(H56A,H56B), C57(H57A,H57B), C58(H58A,H58B), C58(H58C,H58D)
4.c Aromatic/amide H refined with riding coordinates:
 C30(H30), C31(H31), C32(H32), C43(H43), C44(H44), C45(H45), C50(H50),
 C51(H51), C52(H52), C53(H53), C54(H54), C3(H3), C4(H4), C5(H5), C15(H15),
 C16(H16), C17(H17), C23(H23), C24(H24), C25(H25), C26(H26), C27(H27)
4.d Idealised Me refined as rotating group:
 C47(H47A,H47B,H47C), C48(H48A,H48B,H48C), C20(H20A,H20B,H20C), C21(H21A,H21B,
 H21C)
;
_olex2_exptl_crystal_mounting_method 'nylon loop'

loop_
_space_group_symop_operation_xyz
'x, y, z'
'-x, y+1/2, -z'

loop_
_atom_site_label
_atom_site_type_symbol
_atom_site_fract_x
_atom_site_fract_y
_atom_site_fract_z
_atom_site_U_iso_or_equiv
_atom_site_adp_type
_atom_site_occupancy
_atom_site_site_symmetry_order
_atom_site_calc_flag
_atom_site_refinement_flags_posn
_atom_site_refinement_flags_occupancy
_atom_site_disorder_assembly
_atom_site_disorder_group
P2 P -0.30964(7) -0.41046(4) -0.07474(4) 0.01544(13) Uani 1 1 d . . . .
H2 H -0.406(4) -0.392(2) -0.036(2) 0.031(9) Uiso 1 1 d . . . .
C28 C -0.1437(3) -0.35740(16) -0.02351(14) 0.0152(4) Uani 1 1 d . . . .
H28 H -0.0650 -0.3708 -0.0520 0.018 Uiso 1 1 calc R . . .
C29 C -0.1778(3) -0.26854(15) -0.03504(15) 0.0153(5) Uani 1 1 d . . . .
C30 C -0.2262(3) -0.22495(17) 0.02489(16) 0.0201(5) Uani 1 1 d . . . .
H30 H -0.2379 -0.2512 0.0733 0.024 Uiso 1 1 calc R . . .
C31 C -0.2571(3) -0.14397(18) 0.01422(18) 0.0242(6) Uani 1 1 d . . . .
H31 H -0.2867 -0.1150 0.0563 0.029 Uiso 1 1 calc R . . .
C32 C -0.2455(3) -0.10484(17) -0.05683(18) 0.0252(6) Uani 1 1 d . . . .
H32 H -0.2664 -0.0493 -0.0637 0.030 Uiso 1 1 calc R . . .
C33 C -0.2029(3) -0.14796(16) -0.11783(16) 0.0195(5) Uani 1 1 d . . . .
C34 C -0.1679(3) -0.22934(14) -0.10719(15) 0.0149(5) Uani 1 1 d . . . .
C35 C -0.1120(3) -0.25838(14) -0.18031(15) 0.0153(5) Uani 1 1 d . . . .
C36 C -0.1875(4) -0.11855(16) -0.20016(17) 0.0250(6) Uani 1 1 d . . . .
H36A H -0.0957 -0.0878 -0.1946 0.030 Uiso 1 1 calc R . . .
H36B H -0.2718 -0.0847 -0.2275 0.030 Uiso 1 1 calc R . . .
C37 C -0.1842(3) -0.19682(15) -0.24770(16) 0.0202(5) Uani 1 1 d . . . .
H37A H -0.1255 -0.1905 -0.2890 0.024 Uiso 1 1 calc R . . .
H37B H -0.2846 -0.2138 -0.2763 0.024 Uiso 1 1 calc R . . .
C38 C 0.0574(3) -0.25043(16) -0.16055(16) 0.0193(5) Uani 1 1 d . . . .
H38A H 0.0866 -0.1939 -0.1640 0.023 Uiso 1 1 calc R . . .
H38B H 0.1028 -0.2709 -0.1046 0.023 Uiso 1 1 calc R . . .
C39 C 0.1033(3) -0.30126(17) -0.22645(17) 0.0223(6) Uani 1 1 d . . . .
H39A H 0.1028 -0.2692 -0.2763 0.027 Uiso 1 1 calc R . . .
H39B H 0.2020 -0.3245 -0.2050 0.027 Uiso 1 1 calc R . . .
C40 C -0.0119(3) -0.36511(16) -0.24443(15) 0.0199(5) Uani 1 1 d . . . .
C41 C -0.1334(3) -0.34369(14) -0.21463(14) 0.0163(5) Uani 1 1 d . . . .
C42 C -0.2527(3) -0.39499(14) -0.22444(15) 0.0179(5) Uani 1 1 d . . . .
C43 C -0.2505(3) -0.46653(16) -0.26838(16) 0.0244(6) Uani 1 1 d . . . .
H43 H -0.3313 -0.5022 -0.2764 0.029 Uiso 1 1 calc R . . .
C44 C -0.1320(4) -0.48571(16) -0.30024(17) 0.0270(6) Uani 1 1 d . . . .
H44 H -0.1341 -0.5334 -0.3314 0.032 Uiso 1 1 calc R . . .
C45 C -0.0109(4) -0.43627(16) -0.28725(16) 0.0246(6) Uani 1 1 d . . . .
H45 H 0.0717 -0.4507 -0.3073 0.030 Uiso 1 1 calc R . . .
C46 C -0.3754(3) -0.37865(15) -0.18214(16) 0.0192(5) Uani 1 1 d . . . .
H46 H -0.3913 -0.3195 -0.1824 0.023 Uiso 1 1 calc R . . .
C47 C -0.0943(3) -0.38570(18) 0.06664(16) 0.0220(5) Uani 1 1 d . . . .
H47A H -0.1766 -0.3819 0.0927 0.033 Uiso 1 1 calc GR . . .
H47B H -0.0136 -0.3519 0.0966 0.033 Uiso 1 1 calc GR . . .
H47C H -0.0611 -0.4414 0.0681 0.033 Uiso 1 1 calc GR . . .
C48 C -0.5241(3) -0.41860(18) -0.22021(19) 0.0279(6) Uani 1 1 d . . . .
H48A H -0.5129 -0.4769 -0.2170 0.042 Uiso 1 1 calc GR . . .
H48B H -0.5583 -0.4024 -0.2781 0.042 Uiso 1 1 calc GR . . .
H48C H -0.5957 -0.4019 -0.1897 0.042 Uiso 1 1 calc GR . . .
C49 C -0.2824(3) -0.51612(15) -0.06529(15) 0.0165(5) Uani 1 1 d . . . .
C50 C -0.3891(3) -0.56334(15) -0.04327(16) 0.0181(5) Uani 1 1 d . . . .
H50 H -0.4762 -0.5397 -0.0350 0.022 Uiso 1 1 calc R . . .
C51 C -0.3665(3) -0.64534(16) -0.03353(16) 0.0201(5) Uani 1 1 d . . . .
H51 H -0.4383 -0.6779 -0.0182 0.024 Uiso 1 1 calc R . . .
C52 C -0.2404(3) -0.67978(16) -0.04598(16) 0.0207(5) Uani 1 1 d . . . .
H52 H -0.2263 -0.7360 -0.0399 0.025 Uiso 1 1 calc R . . .
C53 C -0.1340(3) -0.63265(17) -0.06735(18) 0.0239(6) Uani 1 1 d . . . .
H53 H -0.0471 -0.6567 -0.0754 0.029 Uiso 1 1 calc R . . .
C54 C -0.1542(3) -0.55010(17) -0.07705(18) 0.0222(6) Uani 1 1 d . . . .
H54 H -0.0815 -0.5176 -0.0915 0.027 Uiso 1 1 calc R . . .
P1 P -0.97330(7) -0.85410(4) -0.43453(4) 0.01561(13) Uani 1 1 d . . . .
H1 H -1.001(4) -0.917(2) -0.472(2) 0.035(9) Uiso 1 1 d . . . .
C1 C -0.8171(3) -0.80870(15) -0.46279(15) 0.0151(5) Uani 1 1 d . . . .
H1A H -0.7935 -0.7578 -0.4307 0.018 Uiso 1 1 calc R . . .
C2 C -0.6897(3) -0.86528(14) -0.43359(15) 0.0145(4) Uani 1 1 d . . . .
C3 C -0.6560(3) -0.92506(15) -0.48480(16) 0.0181(5) Uani 1 1 d . . . .
H3 H -0.7150 -0.9307 -0.5394 0.022 Uiso 1 1 calc R . . .
C4 C -0.5383(3) -0.97590(15) -0.45713(17) 0.0202(5) Uani 1 1 d . . . .
H4 H -0.5147 -1.0143 -0.4937 0.024 Uiso 1 1 calc R . . .
C5 C -0.4543(3) -0.97149(16) -0.37645(17) 0.0207(5) Uani 1 1 d . . . .
H5 H -0.3742 -1.0069 -0.3575 0.025 Uiso 1 1 calc R . . .
C6 C -0.4894(3) -0.91443(16) -0.32367(15) 0.0177(5) Uani 1 1 d . . . .
C7 C -0.6043(3) -0.86075(14) -0.35245(14) 0.0142(4) Uani 1 1 d . . . .
C8 C -0.6060(3) -0.79824(15) -0.28700(15) 0.0172(5) Uani 1 1 d . . . .
C9 C -0.5266(3) -0.84313(17) -0.20692(16) 0.0217(5) Uani 1 1 d . . . .
H9A H -0.4752 -0.8050 -0.1642 0.026 Uiso 1 1 calc R . . .
H9B H -0.5971 -0.8746 -0.1845 0.026 Uiso 1 1 calc R . . .
C10 C -0.4166(3) -0.89844(17) -0.23439(17) 0.0240(6) Uani 1 1 d . . . .
H10A H -0.3209 -0.8716 -0.2285 0.029 Uiso 1 1 calc R . . .
H10B H -0.4017 -0.9487 -0.2020 0.029 Uiso 1 1 calc R . . .
C11 C -0.5166(3) -0.72341(16) -0.30209(18) 0.0254(6) Uani 1 1 d . . . .
H11A H -0.4101 -0.7331 -0.2813 0.030 Uiso 1 1 calc R . . .
H11B H -0.5375 -0.7107 -0.3617 0.030 Uiso 1 1 calc R . . .
C12 C -0.5663(4) -0.65512(17) -0.25460(18) 0.0307(7) Uani 1 1 d . . . .
H12A H -0.5017 -0.6502 -0.1984 0.037 Uiso 1 1 calc R . . .
H12B H -0.5673 -0.6035 -0.2839 0.037 Uiso 1 1 calc R . . .
C13 C -0.7463(3) -0.75944(15) -0.27548(15) 0.0190(5) Uani 1 1 d . . . .
C14 C -0.7173(4) -0.67947(16) -0.25176(16) 0.0274(7) Uani 1 1 d . . . .
C15 C -0.8257(4) -0.63287(19) -0.23075(18) 0.0356(8) Uani 1 1 d . . . .
H15 H -0.8065 -0.5786 -0.2146 0.043 Uiso 1 1 calc R . . .
C16 C -0.9603(4) -0.6660(2) -0.23358(18) 0.0383(9) Uani 1 1 d . . . .
H16 H -1.0329 -0.6350 -0.2172 0.046 Uiso 1 1 calc R . . .
C17 C -0.9920(4) -0.7445(2) -0.26003(17) 0.0305(7) Uani 1 1 d . . . .
H17 H -1.0867 -0.7658 -0.2629 0.037 Uiso 1 1 calc R . . .
C18 C -0.8854(3) -0.79254(16) -0.28253(15) 0.0208(5) Uani 1 1 d . . . .
C19 C -0.9268(3) -0.87303(15) -0.32315(16) 0.0186(5) Uani 1 1 d . . . .
H19 H -0.8381 -0.9082 -0.3095 0.022 Uiso 1 1 calc R . . .
C20 C -0.8534(3) -0.78725(18) -0.55430(16) 0.0230(6) Uani 1 1 d . . . .
H20A H -0.8859 -0.8354 -0.5873 0.035 Uiso 1 1 calc GR . . .
H20B H -0.7660 -0.7655 -0.5684 0.035 Uiso 1 1 calc GR . . .
H20C H -0.9317 -0.7471 -0.5660 0.035 Uiso 1 1 calc GR . . .
C21 C -1.0538(3) -0.9181(2) -0.30013(18) 0.0279(6) Uani 1 1 d . . . .
H21A H -1.1439 -0.8865 -0.3171 0.042 Uiso 1 1 calc GR . . .
H21B H -1.0307 -0.9266 -0.2403 0.042 Uiso 1 1 calc GR . . .
H21C H -1.0678 -0.9700 -0.3283 0.042 Uiso 1 1 calc GR . . .
C22 C -1.1328(3) -0.79285(15) -0.46517(16) 0.0173(5) Uani 1 1 d . . . .
C23 C -1.2694(3) -0.82830(16) -0.49567(19) 0.0233(6) Uani 1 1 d . . . .
H23 H -1.2774 -0.8848 -0.5016 0.028 Uiso 1 1 calc R . . .
C24 C -1.3937(3) -0.78060(18) -0.5174(2) 0.0297(7) Uani 1 1 d . . . .
H24 H -1.4871 -0.8045 -0.5381 0.036 Uiso 1 1 calc R . . .
C25 C -1.3816(3) -0.69834(18) -0.5088(2) 0.0291(6) Uani 1 1 d . . . .
H25 H -1.4670 -0.6659 -0.5232 0.035 Uiso 1 1 calc R . . .
C26 C -1.2454(3) -0.66281(17) -0.47942(19) 0.0262(6) Uani 1 1 d . . . .
H26 H -1.2380 -0.6062 -0.4743 0.031 Uiso 1 1 calc R . . .
C27 C -1.1202(3) -0.70949(15) -0.45743(16) 0.0199(5) Uani 1 1 d . . . .
H27 H -1.0269 -0.6853 -0.4373 0.024 Uiso 1 1 calc R . . .
C55 C -0.7716(5) -0.0918(2) -0.3164(3) 0.0487(10) Uani 1 1 d . . . .
H55A H -0.7465 -0.0476 -0.3500 0.058 Uiso 0.47(3) 1 calc R P A 1
H55B H -0.8512 -0.1237 -0.3520 0.058 Uiso 0.47(3) 1 calc R P A 1
H55C H -0.7725 -0.0682 -0.3709 0.058 Uiso 0.53(3) 1 calc R P A 2
H55D H -0.8639 -0.1217 -0.3202 0.058 Uiso 0.53(3) 1 calc R P A 2
C56 C -0.6359(5) -0.1455(2) -0.2845(3) 0.0514(11) Uani 1 1 d . . . .
H56A H -0.6547 -0.2010 -0.3049 0.062 Uiso 1 1 calc R . . .
H56B H -0.5494 -0.1242 -0.3014 0.062 Uiso 1 1 calc R . . .
C57 C -0.6146(4) -0.1414(3) -0.1927(3) 0.0494(10) Uani 1 1 d . . . .
H57A H -0.5092 -0.1400 -0.1643 0.059 Uiso 1 1 calc R . . .
H57B H -0.6606 -0.1879 -0.1723 0.059 Uiso 1 1 calc R . . .
C58 C -0.6906(6) -0.0633(2) -0.1794(3) 0.0536(11) Uani 1 1 d . . . .
H58A H -0.7222 -0.0646 -0.1272 0.064 Uiso 0.47(3) 1 calc R P A 1
H58B H -0.6255 -0.0166 -0.1788 0.064 Uiso 0.47(3) 1 calc R P A 1
H58C H -0.7683 -0.0746 -0.1504 0.064 Uiso 0.53(3) 1 calc R P A 2
H58D H -0.6186 -0.0266 -0.1446 0.064 Uiso 0.53(3) 1 calc R P A 2
O1 O -0.818(2) -0.0609(11) -0.2519(6) 0.062(4) Uani 0.47(3) 1 d . P A 1
O1A O -0.7481(15) -0.0293(6) -0.2504(4) 0.047(3) Uani 0.53(3) 1 d . P A 2
F1 F -0.2601(3) -0.95190(12) 0.08459(12) 0.0496(6) Uani 1 1 d . . . .
F2 F -0.42312(18) -0.93776(10) -0.03853(10) 0.0229(3) Uani 1 1 d . . . .
F3 F -0.36488(18) -0.83102(9) 0.04736(11) 0.0261(4) Uani 1 1 d . . . .
F4 F -0.1989(2) -0.88058(12) -0.01877(15) 0.0419(5) Uani 1 1 d . . . .
B1 B -0.3092(3) -0.90026(17) 0.01888(19) 0.0206(6) Uani 1 1 d . . . .
F5 F -0.7681(2) -0.62868(11) -0.44586(13) 0.0415(5) Uani 1 1 d . . . .
F6 F -0.9513(3) -0.53949(13) -0.44872(15) 0.0478(6) Uani 1 1 d . . . .
F7 F -0.8058(2) -0.52480(11) -0.53611(11) 0.0352(4) Uani 1 1 d . . . .
F8 F -0.7137(3) -0.50210(13) -0.40033(14) 0.0562(7) Uani 1 1 d . . . .
B2 B -0.8074(4) -0.54953(18) -0.4575(2) 0.0251(7) Uani 1 1 d . . . .

loop_
_atom_site_aniso_label
_atom_site_aniso_U_11
_atom_site_aniso_U_22
_atom_site_aniso_U_33
_atom_site_aniso_U_23
_atom_site_aniso_U_13
_atom_site_aniso_U_12
P2 0.0132(3) 0.0145(3) 0.0184(3) -0.0026(2) 0.0033(2) 0.0006(2)
C28 0.0139(11) 0.0185(11) 0.0130(10) -0.0013(9) 0.0030(8) -0.0014(9)
C29 0.0110(11) 0.0170(11) 0.0170(12) -0.0044(9) 0.0018(9) -0.0004(9)
C30 0.0145(12) 0.0287(14) 0.0170(12) -0.0074(10) 0.0035(10) 0.0000(10)
C31 0.0180(13) 0.0292(14) 0.0243(13) -0.0137(11) 0.0031(10) 0.0055(11)
C32 0.0222(14) 0.0216(13) 0.0289(15) -0.0108(11) 0.0009(11) 0.0077(11)
C33 0.0167(12) 0.0180(12) 0.0216(13) -0.0039(10) 0.0003(10) 0.0031(10)
C34 0.0134(11) 0.0147(11) 0.0154(11) -0.0054(9) 0.0010(9) 0.0020(9)
C35 0.0191(12) 0.0126(10) 0.0134(11) 0.0003(9) 0.0024(9) 0.0038(9)
C36 0.0360(17) 0.0140(12) 0.0230(14) -0.0011(10) 0.0033(12) 0.0072(11)
C37 0.0291(14) 0.0139(11) 0.0165(12) 0.0017(9) 0.0035(10) 0.0074(10)
C38 0.0207(13) 0.0205(12) 0.0168(12) -0.0017(10) 0.0050(10) 0.0035(10)
C39 0.0246(14) 0.0253(13) 0.0188(13) 0.0029(11) 0.0088(11) 0.0097(11)
C40 0.0284(14) 0.0190(12) 0.0117(11) 0.0030(9) 0.0035(10) 0.0102(10)
C41 0.0234(12) 0.0124(11) 0.0108(10) -0.0007(8) -0.0001(9) 0.0065(9)
C42 0.0266(13) 0.0119(11) 0.0122(11) -0.0002(8) -0.0012(9) 0.0064(9)
C43 0.0393(17) 0.0148(11) 0.0154(12) -0.0001(10) -0.0002(11) 0.0030(11)
C44 0.0493(19) 0.0144(12) 0.0145(12) -0.0017(9) 0.0027(12) 0.0136(12)
C45 0.0412(17) 0.0207(12) 0.0127(12) 0.0044(10) 0.0080(11) 0.0166(12)
C46 0.0200(13) 0.0150(11) 0.0183(12) -0.0039(9) -0.0035(10) 0.0025(9)
C47 0.0211(13) 0.0304(14) 0.0144(12) 0.0017(10) 0.0041(10) -0.0010(11)
C48 0.0219(14) 0.0236(13) 0.0318(15) -0.0078(12) -0.0056(11) 0.0004(11)
C49 0.0178(12) 0.0154(11) 0.0161(12) 0.0000(9) 0.0035(9) 0.0028(9)
C50 0.0165(12) 0.0166(11) 0.0223(13) -0.0040(10) 0.0070(10) -0.0007(9)
C51 0.0214(13) 0.0181(12) 0.0211(13) -0.0018(10) 0.0055(10) -0.0042(10)
C52 0.0256(14) 0.0184(12) 0.0166(12) 0.0024(10) 0.0021(10) 0.0062(10)
C53 0.0223(14) 0.0241(13) 0.0280(14) 0.0062(11) 0.0110(11) 0.0108(11)
C54 0.0198(13) 0.0221(13) 0.0277(14) 0.0049(11) 0.0114(11) 0.0027(10)
P1 0.0180(3) 0.0121(3) 0.0166(3) 0.0014(2) 0.0040(2) 0.0006(2)
C1 0.0203(12) 0.0139(10) 0.0107(10) -0.0016(9) 0.0032(9) -0.0028(9)
C2 0.0185(11) 0.0115(10) 0.0141(10) -0.0007(9) 0.0053(9) -0.0033(9)
C3 0.0216(12) 0.0173(12) 0.0166(12) -0.0044(9) 0.0070(10) -0.0071(9)
C4 0.0257(14) 0.0136(11) 0.0248(13) -0.0037(10) 0.0131(11) -0.0035(10)
C5 0.0205(13) 0.0166(12) 0.0276(14) 0.0029(10) 0.0107(11) 0.0015(10)
C6 0.0168(11) 0.0170(11) 0.0197(12) 0.0035(10) 0.0048(9) -0.0026(10)
C7 0.0164(11) 0.0122(10) 0.0144(10) 0.0001(9) 0.0046(9) -0.0028(9)
C8 0.0238(13) 0.0133(11) 0.0121(11) -0.0005(9) -0.0005(10) -0.0006(9)
C9 0.0274(14) 0.0218(13) 0.0130(11) 0.0020(10) -0.0004(10) 0.0044(11)
C10 0.0230(13) 0.0279(15) 0.0190(12) 0.0054(11) 0.0014(10) 0.0069(11)
C11 0.0333(16) 0.0180(12) 0.0210(13) -0.0014(10) -0.0008(11) -0.0100(11)
C12 0.0474(19) 0.0168(12) 0.0190(13) -0.0033(10) -0.0089(13) -0.0052(13)
C13 0.0304(15) 0.0163(11) 0.0076(10) 0.0001(9) -0.0004(10) 0.0074(10)
C14 0.054(2) 0.0154(12) 0.0077(11) -0.0014(9) -0.0016(12) 0.0055(12)
C15 0.070(3) 0.0197(13) 0.0151(13) -0.0007(11) 0.0068(14) 0.0179(15)
C16 0.065(2) 0.0342(17) 0.0183(14) 0.0068(12) 0.0153(15) 0.0353(17)
C17 0.0379(18) 0.0371(17) 0.0191(13) 0.0102(12) 0.0116(12) 0.0217(14)
C18 0.0317(15) 0.0206(12) 0.0107(11) 0.0043(9) 0.0061(10) 0.0114(11)
C19 0.0190(12) 0.0201(12) 0.0175(12) 0.0063(9) 0.0061(10) 0.0040(9)
C20 0.0300(15) 0.0275(14) 0.0104(11) 0.0016(10) 0.0027(10) 0.0017(12)
C21 0.0222(14) 0.0371(16) 0.0259(14) 0.0129(13) 0.0091(11) 0.0011(12)
C22 0.0197(12) 0.0154(11) 0.0169(12) 0.0038(9) 0.0047(10) 0.0026(9)
C23 0.0239(14) 0.0144(11) 0.0324(15) 0.0042(10) 0.0081(12) -0.0004(10)
C24 0.0203(14) 0.0203(13) 0.0473(19) 0.0063(13) 0.0059(13) 0.0001(11)
C25 0.0238(15) 0.0218(13) 0.0410(18) 0.0070(13) 0.0066(13) 0.0078(11)
C26 0.0331(16) 0.0147(12) 0.0293(15) 0.0013(11) 0.0047(12) 0.0036(11)
C27 0.0256(14) 0.0138(11) 0.0184(12) 0.0009(9) 0.0016(10) 0.0003(10)
C55 0.067(3) 0.039(2) 0.044(2) 0.0041(17) 0.021(2) -0.0006(19)
C56 0.067(3) 0.039(2) 0.063(3) 0.0012(18) 0.045(2) -0.0050(19)
C57 0.0230(17) 0.061(3) 0.062(3) 0.013(2) 0.0056(16) -0.0057(16)
C58 0.083(3) 0.0338(19) 0.042(2) -0.0059(16) 0.012(2) -0.025(2)
O1 0.076(9) 0.061(8) 0.059(5) 0.025(4) 0.035(5) 0.036(7)
O1A 0.066(6) 0.036(4) 0.037(3) 0.004(2) 0.009(3) 0.013(4)
F1 0.0770(16) 0.0310(11) 0.0282(10) -0.0014(8) -0.0109(10) 0.0156(10)
F2 0.0218(8) 0.0232(8) 0.0244(8) -0.0054(6) 0.0070(6) -0.0049(6)
F3 0.0253(9) 0.0155(7) 0.0406(10) -0.0078(7) 0.0137(7) -0.0022(6)
F4 0.0268(10) 0.0341(10) 0.0732(15) -0.0197(10) 0.0285(10) -0.0105(8)
B1 0.0208(14) 0.0146(13) 0.0252(15) -0.0027(11) 0.0036(11) 0.0006(11)
F5 0.0548(13) 0.0158(8) 0.0458(11) 0.0041(8) -0.0028(10) 0.0027(8)
F6 0.0559(14) 0.0364(11) 0.0622(14) 0.0021(10) 0.0356(12) 0.0012(10)
F7 0.0462(12) 0.0321(10) 0.0294(10) 0.0072(8) 0.0133(9) -0.0011(8)
F8 0.0818(18) 0.0289(11) 0.0454(13) -0.0030(9) -0.0086(12) -0.0216(11)
B2 0.0363(19) 0.0131(13) 0.0246(16) 0.0013(12) 0.0053(14) -0.0040(12)

loop_
_atom_type_symbol
_atom_type_description
_atom_type_scat_dispersion_real
_atom_type_scat_dispersion_imag
_atom_type_scat_source
C C 0.0033 0.0016 'International Tables Vol C Tables 4.2.6.8 and 6.1.1.4'
H H 0.0000 0.0000 'International Tables Vol C Tables 4.2.6.8 and 6.1.1.4'
B B 0.0013 0.0007 'International Tables Vol C Tables 4.2.6.8 and 6.1.1.4'
F F 0.0171 0.0103 'International Tables Vol C Tables 4.2.6.8 and 6.1.1.4'
O O 0.0106 0.0060 'International Tables Vol C Tables 4.2.6.8 and 6.1.1.4'
P P 0.1023 0.0942 'International Tables Vol C Tables 4.2.6.8 and 6.1.1.4'

loop_
_geom_angle_atom_site_label_1
_geom_angle_atom_site_label_2
_geom_angle_atom_site_label_3
_geom_angle
C28 P2 C46 111.44(12)
C49 P2 C28 110.63(12)
C49 P2 C46 112.38(12)
C29 C28 P2 106.59(16)
C29 C28 C47 115.3(2)
C47 C28 P2 109.25(18)
C30 C29 C28 120.8(2)
C34 C29 C28 120.7(2)
C34 C29 C30 118.5(2)
C31 C30 C29 120.6(3)
C32 C31 C30 120.9(2)
C31 C32 C33 119.0(3)
C32 C33 C34 120.9(3)
C32 C33 C36 128.0(2)
C34 C33 C36 111.2(2)
C29 C34 C33 120.1(2)
C29 C34 C35 130.8(2)
C33 C34 C35 108.9(2)
C34 C35 C37 101.27(19)
C34 C35 C38 109.9(2)
C34 C35 C41 123.9(2)
C38 C35 C37 110.0(2)
C41 C35 C37 110.5(2)
C41 C35 C38 101.1(2)
C33 C36 C37 102.4(2)
C36 C37 C35 104.4(2)
C39 C38 C35 104.8(2)
C40 C39 C38 102.7(2)
C41 C40 C39 111.1(2)
C45 C40 C39 128.1(3)
C45 C40 C41 120.8(3)
C40 C41 C35 109.1(2)
C42 C41 C35 130.2(2)
C42 C41 C40 120.5(2)
C41 C42 C43 118.1(2)
C41 C42 C46 121.3(2)
C43 C42 C46 120.4(2)
C44 C43 C42 120.9(3)
C45 C44 C43 120.8(3)
C44 C45 C40 118.9(3)
C42 C46 P2 106.99(17)
C42 C46 C48 116.6(2)
C48 C46 P2 109.5(2)
C50 C49 P2 119.03(19)
C54 C49 P2 120.1(2)
C54 C49 C50 120.8(2)
C51 C50 C49 119.2(2)
C52 C51 C50 120.4(2)
C51 C52 C53 120.3(2)
C52 C53 C54 120.2(2)
C49 C54 C53 119.0(3)
C1 P1 C19 109.23(12)
C22 P1 C1 111.32(12)
C22 P1 C19 111.40(12)
C2 C1 P1 106.48(16)
C2 C1 C20 115.8(2)
C20 C1 P1 111.24(18)
C3 C2 C1 122.0(2)
C7 C2 C1 120.1(2)
C7 C2 C3 117.9(2)
C4 C3 C2 121.1(2)
C3 C4 C5 120.8(2)
C4 C5 C6 119.0(2)
C5 C6 C7 120.3(2)
C5 C6 C10 129.0(2)
C7 C6 C10 110.7(2)
C2 C7 C8 129.2(2)
C6 C7 C2 120.8(2)
C6 C7 C8 109.8(2)
C7 C8 C9 101.6(2)
C7 C8 C11 109.5(2)
C7 C8 C13 123.2(2)
C9 C8 C11 111.1(2)
C13 C8 C9 110.1(2)
C13 C8 C11 101.4(2)
C10 C9 C8 104.4(2)
C6 C10 C9 103.1(2)
C12 C11 C8 105.5(2)
C14 C12 C11 103.2(2)
C14 C13 C8 109.0(3)
C18 C13 C8 130.0(2)
C18 C13 C14 120.9(3)
C13 C14 C12 111.9(3)
C15 C14 C12 128.2(3)
C15 C14 C13 120.0(3)
C16 C15 C14 119.5(3)
C15 C16 C17 121.0(3)
C16 C17 C18 120.8(3)
C13 C18 C17 117.8(3)
C13 C18 C19 121.4(2)
C17 C18 C19 120.4(3)
C18 C19 P1 105.89(17)
C18 C19 C21 116.9(2)
C21 C19 P1 109.36(19)
C23 C22 P1 119.8(2)
C23 C22 C27 120.4(2)
C27 C22 P1 119.8(2)
C24 C23 C22 119.6(3)
C25 C24 C23 120.0(3)
C24 C25 C26 120.4(3)
C27 C26 C25 120.3(3)
C26 C27 C22 119.2(3)
O1 C55 C56 110.3(5)
O1A C55 C56 100.9(4)
C57 C56 C55 102.6(3)
C56 C57 C58 103.7(3)
O1 C58 C57 102.6(5)
O1A C58 C57 110.0(4)
C55 O1 C58 106.4(9)
C58 O1A C55 108.7(6)
F1 B1 F2 108.4(2)
F1 B1 F3 108.9(2)
F2 B1 F3 108.4(2)
F4 B1 F1 111.6(3)
F4 B1 F2 109.2(2)
F4 B1 F3 110.2(2)
F5 B2 F6 109.4(3)
F5 B2 F7 110.9(3)
F5 B2 F8 110.5(3)
F7 B2 F6 107.4(3)
F8 B2 F6 109.1(3)
F8 B2 F7 109.4(3)

loop_
_geom_bond_atom_site_label_1
_geom_bond_atom_site_label_2
_geom_bond_distance
P2 C28 1.818(2)
P2 C46 1.829(3)
P2 C49 1.785(3)
C28 C29 1.521(4)
C28 C47 1.539(3)
C29 C30 1.402(3)
C29 C34 1.396(4)
C30 C31 1.386(4)
C31 C32 1.384(4)
C32 C33 1.386(4)
C33 C34 1.400(3)
C33 C36 1.502(4)
C34 C35 1.524(3)
C35 C37 1.554(3)
C35 C38 1.553(4)
C35 C41 1.531(3)
C36 C37 1.534(4)
C38 C39 1.535(4)
C39 C40 1.498(4)
C40 C41 1.401(4)
C40 C45 1.389(4)
C41 C42 1.390(4)
C42 C43 1.406(4)
C42 C46 1.520(4)
C43 C44 1.387(4)
C44 C45 1.381(5)
C46 C48 1.540(4)
C49 C50 1.396(4)
C49 C54 1.391(4)
C50 C51 1.390(4)
C51 C52 1.381(4)
C52 C53 1.388(4)
C53 C54 1.396(4)
P1 C1 1.817(3)
P1 C19 1.833(3)
P1 C22 1.785(3)
C1 C2 1.511(4)
C1 C20 1.526(3)
C2 C3 1.402(3)
C2 C7 1.399(3)
C3 C4 1.382(4)
C4 C5 1.388(4)
C5 C6 1.392(4)
C6 C7 1.397(3)
C6 C10 1.506(4)
C7 C8 1.516(3)
C8 C9 1.556(3)
C8 C11 1.562(4)
C8 C13 1.526(4)
C9 C10 1.540(4)
C11 C12 1.527(4)
C12 C14 1.491(5)
C13 C14 1.401(4)
C13 C18 1.400(4)
C14 C15 1.395(5)
C15 C16 1.374(6)
C16 C17 1.392(5)
C17 C18 1.406(4)
C18 C19 1.513(4)
C19 C21 1.541(4)
C22 C23 1.394(4)
C22 C27 1.401(4)
C23 C24 1.388(4)
C24 C25 1.383(4)
C25 C26 1.389(4)
C26 C27 1.386(4)
C55 C56 1.545(6)
C55 O1 1.362(9)
C55 O1A 1.496(8)
C56 C57 1.500(6)
C57 C58 1.531(6)
C58 O1 1.484(16)
C58 O1A 1.307(8)
F1 B1 1.384(4)
F2 B1 1.400(3)
F3 B1 1.401(3)
F4 B1 1.379(4)
F5 B2 1.374(4)
F6 B2 1.408(4)
F7 B2 1.381(4)
F8 B2 1.381(4)

loop_
_geom_torsion_atom_site_label_1
_geom_torsion_atom_site_label_2
_geom_torsion_atom_site_label_3
_geom_torsion_atom_site_label_4
_geom_torsion
P2 C28 C29 C30 93.6(2)
P2 C28 C29 C34 -83.6(2)
P2 C49 C50 C51 -178.2(2)
P2 C49 C54 C53 178.5(2)
C28 P2 C46 C42 58.6(2)
C28 P2 C46 C48 -174.19(18)
C28 P2 C49 C50 134.3(2)
C28 P2 C49 C54 -43.6(3)
C28 C29 C30 C31 179.9(2)
C28 C29 C34 C33 178.5(2)
C28 C29 C34 C35 -6.6(4)
C29 C30 C31 C32 2.1(4)
C29 C34 C35 C37 160.4(3)
C29 C34 C35 C38 -83.3(3)
C29 C34 C35 C41 36.1(4)
C30 C29 C34 C33 1.2(4)
C30 C29 C34 C35 176.1(2)
C30 C31 C32 C33 0.3(4)
C31 C32 C33 C34 -1.8(4)
C31 C32 C33 C36 178.1(3)
C32 C33 C34 C29 1.1(4)
C32 C33 C34 C35 -174.8(2)
C32 C33 C36 C37 -163.5(3)
C33 C34 C35 C37 -24.2(3)
C33 C34 C35 C38 92.0(2)
C33 C34 C35 C41 -148.6(2)
C33 C36 C37 C35 -30.9(3)
C34 C29 C30 C31 -2.8(4)
C34 C33 C36 C37 16.5(3)
C34 C35 C37 C36 33.7(3)
C34 C35 C38 C39 165.1(2)
C34 C35 C41 C40 -146.8(2)
C34 C35 C41 C42 38.3(4)
C35 C38 C39 C40 -30.2(3)
C35 C41 C42 C43 171.3(2)
C35 C41 C42 C46 -14.5(4)
C36 C33 C34 C29 -178.9(2)
C36 C33 C34 C35 5.2(3)
C37 C35 C38 C39 -84.2(2)
C37 C35 C41 C40 93.0(3)
C37 C35 C41 C42 -81.9(3)
C38 C35 C37 C36 -82.5(3)
C38 C35 C41 C40 -23.4(2)
C38 C35 C41 C42 161.7(2)
C38 C39 C40 C41 16.1(3)
C38 C39 C40 C45 -166.4(3)
C39 C40 C41 C35 5.0(3)
C39 C40 C41 C42 -179.6(2)
C39 C40 C45 C44 -177.1(3)
C40 C41 C42 C43 -3.1(4)
C40 C41 C42 C46 171.1(2)
C41 C35 C37 C36 166.7(2)
C41 C35 C38 C39 32.6(2)
C41 C40 C45 C44 0.2(4)
C41 C42 C43 C44 0.7(4)
C41 C42 C46 P2 -78.9(3)
C41 C42 C46 C48 158.2(2)
C42 C43 C44 C45 2.2(4)
C43 C42 C46 P2 95.1(2)
C43 C42 C46 C48 -27.8(3)
C43 C44 C45 C40 -2.6(4)
C45 C40 C41 C35 -172.8(2)
C45 C40 C41 C42 2.7(4)
C46 P2 C28 C29 54.15(19)
C46 P2 C28 C47 179.38(17)
C46 P2 C49 C50 -100.4(2)
C46 P2 C49 C54 81.7(2)
C46 C42 C43 C44 -173.5(2)
C47 C28 C29 C30 -27.9(3)
C47 C28 C29 C34 154.9(2)
C49 P2 C28 C29 179.96(16)
C49 P2 C28 C47 -54.8(2)
C49 P2 C46 C42 -66.2(2)
C49 P2 C46 C48 61.0(2)
C49 C50 C51 C52 -0.4(4)
C50 C49 C54 C53 0.7(4)
C50 C51 C52 C53 0.8(4)
C51 C52 C53 C54 -0.5(4)
C52 C53 C54 C49 -0.2(4)
C54 C49 C50 C51 -0.3(4)
P1 C1 C2 C3 92.1(2)
P1 C1 C2 C7 -85.7(2)
P1 C22 C23 C24 178.3(2)
P1 C22 C27 C26 -178.3(2)
C1 P1 C19 C18 58.1(2)
C1 P1 C19 C21 -175.13(19)
C1 P1 C22 C23 141.7(2)
C1 P1 C22 C27 -39.1(3)
C1 C2 C3 C4 179.5(2)
C1 C2 C7 C6 177.7(2)
C1 C2 C7 C8 -8.7(4)
C2 C3 C4 C5 3.0(4)
C2 C7 C8 C9 161.8(2)
C2 C7 C8 C11 -80.6(3)
C2 C7 C8 C13 38.2(4)
C3 C2 C7 C6 -0.2(3)
C3 C2 C7 C8 173.4(2)
C3 C4 C5 C6 -0.6(4)
C4 C5 C6 C7 -2.1(4)
C4 C5 C6 C10 179.4(3)
C5 C6 C7 C2 2.5(4)
C5 C6 C7 C8 -172.2(2)
C5 C6 C10 C9 -167.2(3)
C6 C7 C8 C9 -24.1(3)
C6 C7 C8 C11 93.5(2)
C6 C7 C8 C13 -147.7(2)
C7 C2 C3 C4 -2.6(4)
C7 C6 C10 C9 14.2(3)
C7 C8 C9 C10 31.8(3)
C7 C8 C11 C12 161.1(2)
C7 C8 C13 C14 -144.8(2)
C7 C8 C13 C18 37.5(4)
C8 C9 C10 C6 -28.5(3)
C8 C11 C12 C14 -26.3(3)
C8 C13 C14 C12 6.5(3)
C8 C13 C14 C15 -174.7(2)
C8 C13 C18 C17 173.5(2)
C8 C13 C18 C19 -14.2(4)
C9 C8 C11 C12 -87.4(3)
C9 C8 C13 C14 95.5(2)
C9 C8 C13 C18 -82.2(3)
C10 C6 C7 C2 -178.8(2)
C10 C6 C7 C8 6.6(3)
C11 C8 C9 C10 -84.5(3)
C11 C8 C13 C14 -22.3(3)
C11 C8 C13 C18 160.0(3)
C11 C12 C14 C13 12.8(3)
C11 C12 C14 C15 -165.9(3)
C12 C14 C15 C16 178.6(3)
C13 C8 C9 C10 163.9(2)
C13 C8 C11 C12 29.6(3)
C13 C14 C15 C16 0.0(4)
C13 C18 C19 P1 -80.2(3)
C13 C18 C19 C21 157.7(2)
C14 C13 C18 C17 -3.9(4)
C14 C13 C18 C19 168.3(2)
C14 C15 C16 C17 -2.4(4)
C15 C16 C17 C18 1.7(4)
C16 C17 C18 C13 1.5(4)
C16 C17 C18 C19 -170.8(2)
C17 C18 C19 P1 91.8(3)
C17 C18 C19 C21 -30.2(4)
C18 C13 C14 C12 -175.5(2)
C18 C13 C14 C15 3.3(4)
C19 P1 C1 C2 56.30(18)
C19 P1 C1 C20 -176.68(18)
C19 P1 C22 C23 -96.1(2)
C19 P1 C22 C27 83.1(2)
C20 C1 C2 C3 -32.1(3)
C20 C1 C2 C7 150.1(2)
C22 P1 C1 C2 179.73(16)
C22 P1 C1 C20 -53.2(2)
C22 P1 C19 C18 -65.3(2)
C22 P1 C19 C21 61.5(2)
C22 C23 C24 C25 0.1(5)
C23 C22 C27 C26 0.9(4)
C23 C24 C25 C26 0.7(5)
C24 C25 C26 C27 -0.7(5)
C25 C26 C27 C22 -0.1(4)
C27 C22 C23 C24 -0.9(4)
C55 C56 C57 C58 -22.9(4)
C56 C55 O1 C58 22.5(15)
C56 C55 O1A C58 -36.3(11)
C56 C57 C58 O1 36.3(8)
C56 C57 C58 O1A 1.2(9)
C57 C58 O1 C55 -36.5(13)
C57 C58 O1A C55 22.5(12)
O1 C55 C56 C57 0.9(12)
O1 C55 O1A C58 73.9(12)
O1 C58 O1A C55 -60.5(8)
O1A C55 C56 C57 34.8(7)
O1A C55 O1 C58 -56.7(13)
O1A C58 O1 C55 70.7(9)
